data_4086834
loop_
_publ_author_name
'Aghazadeh Meshgi, Mohammad'
'Baumgartner, Judith'
'Jouikov, Viatcheslav V.'
'Marschner, Christoph'

_publ_section_title
;
 Electron Transfer and Modification of Oligosilanylsilatranes and Related
 Derivatives
;
_journal_name_full Organometallics
_journal_paper_doi 10.1021/acs.organomet.6b00786
_journal_year 2016
_chemical_formula_sum 'C15 H39 Ge N O3 Si4'
_chemical_formula_weight 466.42
_chemical_name_systematic
;
 ?
;
_space_group_IT_number 2
_symmetry_cell_setting triclinic
_symmetry_space_group_name_Hall '-P 1'
_symmetry_space_group_name_H-M 'P -1'
_atom_sites_solution_hydrogens geom
_atom_sites_solution_primary direct
_atom_sites_solution_secondary difmap
_audit_creation_method SHELXL-97
_cell_angle_alpha 90.114(7)
_cell_angle_beta 90.010(7)
_cell_angle_gamma 112.233(6)
_cell_formula_units_Z 2
_cell_length_a 9.048(4)
_cell_length_b 10.827(5)
_cell_length_c 13.760(6)
_cell_measurement_reflns_used 7511
_cell_measurement_temperature 100(2)
_cell_measurement_theta_max 52.533
_cell_measurement_theta_min 5.006
_cell_volume 1247.7(10)
_computing_cell_refinement 'Bruker XSCANS'
_computing_data_collection 'Bruker XSCANS'
_computing_data_reduction 'Bruker SHELXTL'
_computing_molecular_graphics 'Bruker SHELXTL'
_computing_publication_material 'Bruker SHELXTL'
_computing_structure_refinement 'SHELXL-97 (Sheldrick, 1997)'
_computing_structure_solution 'SHELXS-97 (Sheldrick, 1990)'
_diffrn_ambient_temperature 100(2)
_diffrn_measured_fraction_theta_full 0.983
_diffrn_measured_fraction_theta_max 0.983
_diffrn_measurement_device_type 'SMART APEX'
_diffrn_measurement_method '\w scans'
_diffrn_radiation_monochromator graphite
_diffrn_radiation_source 'fine-focus sealed tube'
_diffrn_radiation_type MoK\a
_diffrn_radiation_wavelength 0.71073
_diffrn_reflns_av_R_equivalents 0.0327
_diffrn_reflns_av_sigmaI/netI 0.0470
_diffrn_reflns_limit_h_max 10
_diffrn_reflns_limit_h_min -10
_diffrn_reflns_limit_k_max 12
_diffrn_reflns_limit_k_min -12
_diffrn_reflns_limit_l_max 16
_diffrn_reflns_limit_l_min -15
_diffrn_reflns_number 8729
_diffrn_reflns_theta_full 25.00
_diffrn_reflns_theta_max 25.00
_diffrn_reflns_theta_min 1.48
_exptl_absorpt_coefficient_mu 1.432
_exptl_absorpt_correction_T_max 0.8819
_exptl_absorpt_correction_T_min 0.6899
_exptl_absorpt_correction_type multi-scan
_exptl_absorpt_process_details SADABS
_exptl_crystal_colour colorless
_exptl_crystal_density_diffrn 1.241
_exptl_crystal_density_method 'not measured'
_exptl_crystal_description plates
_exptl_crystal_F_000 496
_exptl_crystal_size_max 0.28
_exptl_crystal_size_mid 0.22
_exptl_crystal_size_min 0.09
_refine_diff_density_max 1.039
_refine_diff_density_min -1.503
_refine_diff_density_rms 0.205
_refine_ls_extinction_method none
_refine_ls_goodness_of_fit_ref 1.246
_refine_ls_hydrogen_treatment constr
_refine_ls_matrix_type full
_refine_ls_number_parameters 425
_refine_ls_number_reflns 4320
_refine_ls_number_restraints 12
_refine_ls_restrained_S_all 1.244
_refine_ls_R_factor_all 0.1191
_refine_ls_R_factor_gt 0.1170
_refine_ls_shift/su_max 0.003
_refine_ls_shift/su_mean 0.001
_refine_ls_structure_factor_coef Fsqd
_refine_ls_weighting_details 'calc w=1/[\s^2^(Fo^2^)+(0.0001P)^2^+39.1942P] where P=(Fo^2^+2Fc^2^)/3'
_refine_ls_weighting_scheme calc
_refine_ls_wR_factor_gt 0.3013
_refine_ls_wR_factor_ref 0.3020
_reflns_number_gt 4107
_reflns_number_total 4320
_reflns_threshold_expression >2sigma(I)
_cod_data_source_file om6b00786_si_003.cif
_cod_data_source_block 1a_1189j
_cod_original_sg_symbol_H-M P-1
_cod_database_code 4086834

loop_
_symmetry_equiv_pos_as_xyz
'x, y, z'
'-x, -y, -z'

loop_
_atom_site_label
_atom_site_type_symbol
_atom_site_fract_x
_atom_site_fract_y
_atom_site_fract_z
_atom_site_U_iso_or_equiv
_atom_site_adp_type
_atom_site_occupancy
_atom_site_symmetry_multiplicity
_atom_site_calc_flag
_atom_site_refinement_flags
_atom_site_disorder_assembly
_atom_site_disorder_group
Si1 Si 0.1445(6) 0.6215(5) 0.2024(4) 0.0219(12) Uani 0.646(7) 1 d P A 1
C1 C -0.022(3) 0.456(2) 0.1814(19) 0.044(6) Uani 0.646(7) 1 d P A 1
H1A H -0.0929 0.4655 0.1306 0.066 Uiso 0.646(7) 1 calc PR A 1
H1B H -0.0823 0.4264 0.2418 0.066 Uiso 0.646(7) 1 calc PR A 1
H1C H 0.0226 0.3908 0.1610 0.066 Uiso 0.646(7) 1 calc PR A 1
C2 C 0.258(3) 0.665(2) 0.0842(15) 0.038(5) Uani 0.646(7) 1 d P A 1
H2A H 0.2713 0.5862 0.0578 0.058 Uiso 0.646(7) 1 calc PR A 1
H2B H 0.3628 0.7358 0.0956 0.058 Uiso 0.646(7) 1 calc PR A 1
H2C H 0.1979 0.6970 0.0376 0.058 Uiso 0.646(7) 1 calc PR A 1
C3 C 0.279(3) 0.600(2) 0.3014(14) 0.032(4) Uani 0.646(7) 1 d P A 1
H3A H 0.3215 0.5332 0.2811 0.048 Uiso 0.646(7) 1 calc PR A 1
H3B H 0.2180 0.5712 0.3615 0.048 Uiso 0.646(7) 1 calc PR A 1
H3C H 0.3681 0.6857 0.3127 0.048 Uiso 0.646(7) 1 calc PR A 1
Si2 Si -0.0627(6) 0.7450(5) 0.4071(3) 0.0218(12) Uani 0.646(7) 1 d P A 1
C4 C 0.105(2) 0.775(2) 0.4987(14) 0.033(5) Uani 0.646(7) 1 d P A 1
H4A H 0.0604 0.7277 0.5592 0.050 Uiso 0.646(7) 1 calc PR A 1
H4B H 0.1566 0.8706 0.5119 0.050 Uiso 0.646(7) 1 calc PR A 1
H4C H 0.1831 0.7414 0.4723 0.050 Uiso 0.646(7) 1 calc PR A 1
C5 C -0.206(3) 0.569(2) 0.4222(15) 0.047(7) Uani 0.646(7) 1 d P A 1
H5A H -0.1476 0.5097 0.4257 0.070 Uiso 0.646(7) 1 calc PR A 1
H5B H -0.2797 0.5438 0.3667 0.070 Uiso 0.646(7) 1 calc PR A 1
H5C H -0.2675 0.5618 0.4822 0.070 Uiso 0.646(7) 1 calc PR A 1
C6 C -0.175(2) 0.8581(18) 0.4355(14) 0.024(4) Uani 0.646(7) 1 d P A 1
H6A H -0.2670 0.8366 0.3918 0.037 Uiso 0.646(7) 1 calc PR A 1
H6B H -0.1038 0.9514 0.4265 0.037 Uiso 0.646(7) 1 calc PR A 1
H6C H -0.2123 0.8444 0.5030 0.037 Uiso 0.646(7) 1 calc PR A 1
Si3 Si -0.1508(6) 0.7921(5) 0.1374(4) 0.0219(12) Uani 0.646(7) 1 d P A 1
C7 C -0.071(2) 0.811(2) 0.0088(15) 0.030(4) Uani 0.646(7) 1 d P A 1
H7A H -0.0681 0.7264 -0.0136 0.045 Uiso 0.646(7) 1 calc PR A 1
H7B H 0.0369 0.8802 0.0073 0.045 Uiso 0.646(7) 1 calc PR A 1
H7C H -0.1409 0.8375 -0.0340 0.045 Uiso 0.646(7) 1 calc PR A 1
C8 C -0.221(2) 0.9328(18) 0.1681(13) 0.027(4) Uani 0.646(7) 1 d P A 1
H8A H -0.2909 0.9409 0.1162 0.040 Uiso 0.646(7) 1 calc PR A 1
H8B H -0.1280 1.0168 0.1741 0.040 Uiso 0.646(7) 1 calc PR A 1
H8C H -0.2794 0.9132 0.2296 0.040 Uiso 0.646(7) 1 calc PR A 1
C9 C -0.334(2) 0.6343(18) 0.1388(16) 0.034(5) Uani 0.646(7) 1 d P A 1
H9A H -0.4111 0.6409 0.0912 0.051 Uiso 0.646(7) 1 calc PR A 1
H9B H -0.3818 0.6211 0.2038 0.051 Uiso 0.646(7) 1 calc PR A 1
H9C H -0.3045 0.5585 0.1223 0.051 Uiso 0.646(7) 1 calc PR A 1
O1 O 0.1674(15) 1.0925(11) 0.2930(10) 0.026(3) Uani 0.646(7) 1 d P A 1
O2 O 0.3055(15) 1.0108(12) 0.1304(9) 0.024(3) Uani 0.646(7) 1 d P A 1
O3 O 0.3852(16) 0.9602(13) 0.3229(10) 0.029(3) Uani 0.646(7) 1 d P A 1
C10 C 0.232(2) 1.2338(17) 0.2917(14) 0.024(4) Uani 0.646(7) 1 d P A 1
H10A H 0.1799 1.2678 0.3429 0.029 Uiso 0.646(7) 1 calc PR A 1
H10B H 0.2088 1.2655 0.2282 0.029 Uiso 0.646(7) 1 calc PR A 1
C11 C 0.407(2) 1.2866(17) 0.3084(14) 0.026(4) Uani 0.646(7) 1 d P A 1
H11A H 0.4308 1.2835 0.3783 0.031 Uiso 0.646(7) 1 calc PR A 1
H11B H 0.4566 1.3801 0.2858 0.031 Uiso 0.646(7) 1 calc PR A 1
C12 C 0.523(2) 1.0547(17) 0.3679(14) 0.023(4) Uani 0.646(7) 1 d P A 1
H12A H 0.5992 1.0119 0.3843 0.027 Uiso 0.646(7) 1 calc PR A 1
H12B H 0.4928 1.0878 0.4288 0.027 Uiso 0.646(7) 1 calc PR A 1
C13 C 0.601(2) 1.1702(19) 0.2987(13) 0.028(4) Uani 0.646(7) 1 d P A 1
H13A H 0.6701 1.2504 0.3350 0.033 Uiso 0.646(7) 1 calc PR A 1
H13B H 0.6677 1.1468 0.2505 0.033 Uiso 0.646(7) 1 calc PR A 1
C14 C 0.451(2) 1.1055(16) 0.0915(13) 0.021(4) Uani 0.646(7) 1 d P A 1
H14A H 0.4362 1.1222 0.0221 0.025 Uiso 0.646(7) 1 calc PR A 1
H14B H 0.5367 1.0698 0.0960 0.025 Uiso 0.646(7) 1 calc PR A 1
C15 C 0.498(2) 1.2346(17) 0.1489(13) 0.023(4) Uani 0.646(7) 1 d P A 1
H15A H 0.6115 1.2911 0.1380 0.028 Uiso 0.646(7) 1 calc PR A 1
H15B H 0.4317 1.2853 0.1291 0.028 Uiso 0.646(7) 1 calc PR A 1
Si10 Si -0.0626(12) 0.7489(12) 0.0930(8) 0.037(3) Uani 0.354(7) 1 d P A 2
C26 C 0.110(5) 0.770(5) -0.001(3) 0.051(11) Uani 0.354(7) 1 d PU A 2
H26A H 0.1987 0.7558 0.0321 0.076 Uiso 0.354(7) 1 calc PR A 2
H26B H 0.1485 0.8596 -0.0287 0.076 Uiso 0.354(7) 1 calc PR A 2
H26C H 0.0697 0.7037 -0.0533 0.076 Uiso 0.354(7) 1 calc PR A 2
C27 C -0.220(6) 0.562(5) 0.080(3) 0.054(12) Uani 0.354(7) 1 d P A 2
H27A H -0.3123 0.5499 0.1214 0.081 Uiso 0.354(7) 1 calc PR A 2
H27B H -0.1698 0.5003 0.0999 0.081 Uiso 0.354(7) 1 calc PR A 2
H27C H -0.2544 0.5449 0.0121 0.081 Uiso 0.354(7) 1 calc PR A 2
C28 C -0.169(5) 0.873(6) 0.063(3) 0.068(18) Uani 0.354(7) 1 d P A 2
H28A H -0.1547 0.8973 -0.0056 0.102 Uiso 0.354(7) 1 calc PR A 2
H28B H -0.1215 0.9542 0.1030 0.102 Uiso 0.354(7) 1 calc PR A 2
H28C H -0.2830 0.8307 0.0780 0.102 Uiso 0.354(7) 1 calc PR A 2
Si11 Si 0.1451(13) 0.6244(13) 0.2971(8) 0.040(3) Uani 0.354(7) 1 d P A 2
C20 C 0.289(6) 0.609(4) 0.195(3) 0.047(12) Uani 0.354(7) 1 d P A 2
H20A H 0.3690 0.5796 0.2244 0.071 Uiso 0.354(7) 1 calc PR A 2
H20B H 0.3419 0.6956 0.1641 0.071 Uiso 0.354(7) 1 calc PR A 2
H20C H 0.2269 0.5432 0.1468 0.071 Uiso 0.354(7) 1 calc PR A 2
C21 C 0.266(6) 0.679(4) 0.423(4) 0.054(12) Uani 0.354(7) 1 d P A 2
H21A H 0.2309 0.7426 0.4569 0.080 Uiso 0.354(7) 1 calc PR A 2
H21B H 0.3802 0.7202 0.4093 0.080 Uiso 0.354(7) 1 calc PR A 2
H21C H 0.2444 0.5997 0.4636 0.080 Uiso 0.354(7) 1 calc PR A 2
C22 C -0.018(6) 0.445(6) 0.309(5) 0.11(3) Uani 0.354(7) 1 d P A 2
H22A H -0.0178 0.3936 0.2503 0.163 Uiso 0.354(7) 1 calc PR A 2
H22B H -0.1233 0.4511 0.3159 0.163 Uiso 0.354(7) 1 calc PR A 2
H22C H 0.0040 0.4012 0.3658 0.163 Uiso 0.354(7) 1 calc PR A 2
Si12 Si -0.1488(12) 0.7924(12) 0.3626(8) 0.039(3) Uani 0.354(7) 1 d P A 2
C23 C -0.220(5) 0.943(4) 0.327(3) 0.040(10) Uani 0.354(7) 1 d P A 2
H23A H -0.3287 0.9226 0.3507 0.061 Uiso 0.354(7) 1 calc PR A 2
H23B H -0.2182 0.9527 0.2559 0.061 Uiso 0.354(7) 1 calc PR A 2
H23C H -0.1475 1.0263 0.3563 0.061 Uiso 0.354(7) 1 calc PR A 2
C24 C -0.064(5) 0.823(4) 0.496(3) 0.046(12) Uani 0.354(7) 1 d P A 2
H24A H 0.0299 0.9071 0.4989 0.069 Uiso 0.354(7) 1 calc PR A 2
H24B H -0.0328 0.7494 0.5160 0.069 Uiso 0.354(7) 1 calc PR A 2
H24C H -0.1458 0.8287 0.5407 0.069 Uiso 0.354(7) 1 calc PR A 2
C25 C -0.330(6) 0.621(6) 0.369(4) 0.08(2) Uani 0.354(7) 1 d P A 2
H25A H -0.2992 0.5566 0.4053 0.122 Uiso 0.354(7) 1 calc PR A 2
H25B H -0.3616 0.5868 0.3027 0.122 Uiso 0.354(7) 1 calc PR A 2
H25C H -0.4202 0.6326 0.4012 0.122 Uiso 0.354(7) 1 calc PR A 2
O4 O 0.384(3) 0.962(3) 0.174(2) 0.049(8) Uani 0.354(7) 1 d P A 2
O5 O 0.311(4) 1.013(3) 0.366(2) 0.051(8) Uani 0.354(7) 1 d P A 2
O6 O 0.169(3) 1.094(3) 0.211(2) 0.046(7) Uani 0.354(7) 1 d P A 2
C30 C 0.601(4) 1.171(4) 0.197(3) 0.033(8) Uani 0.354(7) 1 d PU A 2
H30A H 0.6676 1.1430 0.2424 0.040 Uiso 0.354(7) 1 calc PR A 2
H30B H 0.6709 1.2513 0.1614 0.040 Uiso 0.354(7) 1 calc PR A 2
C31 C 0.514(6) 1.059(5) 0.127(4) 0.057(13) Uani 0.354(7) 1 d P A 2
H31A H 0.4751 1.0955 0.0706 0.069 Uiso 0.354(7) 1 calc PR A 2
H31B H 0.5879 1.0183 0.1021 0.069 Uiso 0.354(7) 1 calc PR A 2
C32 C 0.454(6) 1.102(5) 0.413(4) 0.055(13) Uani 0.354(7) 1 d P A 2
H32A H 0.5400 1.0660 0.4094 0.066 Uiso 0.354(7) 1 calc PR A 2
H32B H 0.4346 1.1174 0.4814 0.066 Uiso 0.354(7) 1 calc PR A 2
C33 C 0.498(4) 1.231(4) 0.352(3) 0.040(10) Uani 0.354(7) 1 d P A 2
H33A H 0.4319 1.2815 0.3726 0.047 Uiso 0.354(7) 1 calc PR A 2
H33B H 0.6117 1.2889 0.3623 0.047 Uiso 0.354(7) 1 calc PR A 2
C34 C 0.228(5) 1.231(5) 0.215(4) 0.047(11) Uani 0.354(7) 1 d P A 2
H34A H 0.2048 1.2609 0.2795 0.057 Uiso 0.354(7) 1 calc PR A 2
H34B H 0.1767 1.2666 0.1647 0.057 Uiso 0.354(7) 1 calc PR A 2
C35 C 0.404(5) 1.284(4) 0.199(5) 0.071(19) Uani 0.354(7) 1 d P A 2
H35A H 0.4278 1.2862 0.1287 0.085 Uiso 0.354(7) 1 calc PR A 2
H35B H 0.4541 1.3759 0.2250 0.085 Uiso 0.354(7) 1 calc PR A 2
Ge1 Ge 0.04601(14) 0.78784(12) 0.24924(9) 0.0215(4) Uani 1 1 d . . .
Si4 Si 0.2626(4) 0.9983(3) 0.2495(2) 0.0243(7) Uani 1 1 d . A .
N1 N 0.4700(12) 1.1959(10) 0.2493(8) 0.029(2) Uani 1 1 d . . .

loop_
_atom_site_aniso_label
_atom_site_aniso_U_11
_atom_site_aniso_U_22
_atom_site_aniso_U_33
_atom_site_aniso_U_23
_atom_site_aniso_U_13
_atom_site_aniso_U_12
Si1 0.019(2) 0.013(2) 0.026(3) 0.0009(19) 0.0021(19) -0.0031(19)
C1 0.043(13) 0.015(10) 0.066(16) -0.014(10) 0.000(11) 0.003(9)
C2 0.053(13) 0.041(12) 0.029(11) 0.022(9) 0.023(10) 0.025(11)
C3 0.044(12) 0.027(10) 0.025(10) -0.005(8) -0.008(9) 0.015(9)
Si2 0.022(3) 0.015(2) 0.020(2) 0.0028(19) 0.0006(19) -0.0020(19)
C4 0.036(11) 0.044(12) 0.020(9) 0.005(8) -0.001(8) 0.016(10)
C5 0.055(15) 0.024(11) 0.027(11) 0.006(8) 0.009(10) -0.024(10)
C6 0.021(9) 0.021(9) 0.033(10) 0.006(8) -0.004(7) 0.010(7)
Si3 0.022(3) 0.013(2) 0.023(3) 0.0015(19) -0.003(2) -0.0021(19)
C7 0.025(10) 0.028(10) 0.037(11) -0.003(8) -0.005(8) 0.009(8)
C8 0.034(10) 0.027(10) 0.018(9) -0.012(7) 0.001(8) 0.010(8)
C9 0.027(10) 0.012(9) 0.051(13) 0.004(8) -0.015(9) -0.006(8)
O1 0.028(7) 0.009(6) 0.031(8) -0.004(5) 0.009(6) -0.006(5)
O2 0.021(6) 0.019(6) 0.020(6) 0.004(5) 0.002(5) -0.007(5)
O3 0.024(7) 0.019(7) 0.034(8) 0.001(6) -0.002(6) -0.003(6)
C10 0.022(9) 0.014(9) 0.027(11) -0.006(7) 0.009(8) -0.002(7)
C11 0.032(10) 0.015(9) 0.029(10) -0.003(7) -0.005(8) 0.006(8)
C12 0.020(9) 0.009(8) 0.034(10) 0.002(7) -0.001(8) -0.001(7)
C13 0.028(10) 0.031(10) 0.014(8) 0.003(7) -0.005(7) 0.000(8)
C14 0.024(10) 0.007(8) 0.022(9) 0.003(7) -0.004(7) -0.004(7)
C15 0.016(9) 0.019(9) 0.030(10) 0.000(7) 0.009(7) 0.000(7)
Si10 0.020(5) 0.050(7) 0.042(6) -0.004(5) -0.001(4) 0.014(5)
C26 0.051(11) 0.051(11) 0.051(11) 0.0001(10) 0.0001(10) 0.019(4)
C27 0.06(3) 0.05(3) 0.05(3) -0.02(2) -0.02(2) 0.02(2)
C28 0.018(19) 0.14(5) 0.05(3) -0.06(3) -0.007(18) 0.04(3)
Si11 0.026(5) 0.054(7) 0.036(6) -0.002(5) -0.007(4) 0.011(5)
C20 0.09(3) 0.03(2) 0.03(2) -0.005(16) -0.02(2) 0.02(2)
C21 0.05(3) 0.04(2) 0.06(3) -0.03(2) -0.02(2) 0.01(2)
C22 0.04(3) 0.08(4) 0.16(6) 0.10(4) -0.05(3) -0.03(3)
Si12 0.024(5) 0.055(7) 0.037(6) 0.003(5) 0.003(4) 0.012(5)
C23 0.03(2) 0.03(2) 0.06(3) 0.001(18) 0.015(18) 0.008(16)
C24 0.03(2) 0.05(3) 0.06(3) 0.03(2) 0.03(2) 0.03(2)
C25 0.03(3) 0.10(5) 0.06(3) -0.01(3) 0.02(2) -0.02(3)
O4 0.027(15) 0.038(17) 0.053(18) -0.002(14) -0.004(13) -0.020(13)
O5 0.036(16) 0.037(17) 0.06(2) 0.013(15) -0.018(15) -0.006(14)
O6 0.030(15) 0.027(15) 0.06(2) -0.002(14) -0.004(14) -0.010(12)
C30 0.033(8) 0.033(8) 0.033(8) 0.0001(10) 0.0000(10) 0.012(3)
C31 0.04(3) 0.07(3) 0.06(3) -0.02(3) 0.01(2) 0.01(3)
C32 0.04(3) 0.05(3) 0.05(3) 0.00(2) -0.01(2) -0.01(2)
C33 0.015(17) 0.05(2) 0.04(2) 0.014(18) -0.012(15) -0.005(16)
C34 0.04(2) 0.07(3) 0.05(3) 0.00(2) 0.00(2) 0.03(2)
C35 0.02(2) 0.03(2) 0.12(5) 0.03(3) -0.04(3) -0.025(19)
Ge1 0.0172(6) 0.0173(6) 0.0244(7) 0.0014(5) -0.0003(4) 0.0000(5)
Si4 0.0221(16) 0.0192(16) 0.0257(17) 0.0018(13) 0.0008(13) 0.0009(13)
N1 0.025(5) 0.020(5) 0.035(6) 0.000(4) 0.000(4) 0.001(4)

loop_
_atom_type_symbol
_atom_type_description
_atom_type_scat_dispersion_real
_atom_type_scat_dispersion_imag
_atom_type_scat_source
C C 0.0033 0.0016 'International Tables Vol C Tables 4.2.6.8 and 6.1.1.4'
H H 0.0000 0.0000 'International Tables Vol C Tables 4.2.6.8 and 6.1.1.4'
Ge Ge 0.1547 1.8001 'International Tables Vol C Tables 4.2.6.8 and 6.1.1.4'
N N 0.0061 0.0033 'International Tables Vol C Tables 4.2.6.8 and 6.1.1.4'
O O 0.0106 0.0060 'International Tables Vol C Tables 4.2.6.8 and 6.1.1.4'
Si Si 0.0817 0.0704 'International Tables Vol C Tables 4.2.6.8 and 6.1.1.4'

loop_
_geom_angle_atom_site_label_1
_geom_angle_atom_site_label_2
_geom_angle_atom_site_label_3
_geom_angle
C1 Si1 C2 105.8(11)
C1 Si1 C3 108.3(10)
C2 Si1 C3 109.7(10)
C1 Si1 Ge1 111.6(8)
C2 Si1 Ge1 111.4(7)
C3 Si1 Ge1 109.9(6)
C5 Si2 C4 107.5(11)
C5 Si2 C6 107.3(11)
C4 Si2 C6 109.9(9)
C5 Si2 Ge1 112.5(7)
C4 Si2 Ge1 109.3(6)
C6 Si2 Ge1 110.3(6)
C9 Si3 C7 106.3(9)
C9 Si3 C8 106.2(9)
C7 Si3 C8 110.2(9)
C9 Si3 Ge1 112.7(6)
C7 Si3 Ge1 110.6(6)
C8 Si3 Ge1 110.6(6)
C10 O1 Si4 123.9(11)
C14 O2 Si4 123.1(11)
C12 O3 Si4 124.9(11)
O1 C10 C11 110.8(16)
C10 C11 N1 105.8(13)
O3 C12 C13 109.1(15)
N1 C13 C12 106.6(14)
O2 C14 C15 108.9(15)
N1 C15 C14 105.8(13)
C28 Si10 C26 111(2)
C28 Si10 C27 109(2)
C26 Si10 C27 107(2)
C28 Si10 Ge1 110.4(13)
C26 Si10 Ge1 108.8(14)
C27 Si10 Ge1 110.8(15)
C22 Si11 C20 105(3)
C22 Si11 C21 110(2)
C20 Si11 C21 110(2)
C22 Si11 Ge1 114.1(17)
C20 Si11 Ge1 108.5(13)
C21 Si11 Ge1 109.9(14)
C25 Si12 C24 105(2)
C25 Si12 C23 112(2)
C24 Si12 C23 108.3(18)
C25 Si12 Ge1 111.8(18)
C24 Si12 Ge1 111.8(12)
C23 Si12 Ge1 108.7(12)
C31 O4 Si4 124(3)
C32 O5 Si4 129(3)
C34 O6 Si4 125(3)
N1 C30 C31 104(3)
O4 C31 C30 110(4)
O5 C32 C33 103(3)
N1 C33 C32 109(3)
O6 C34 C35 109(4)
N1 C35 C34 108(3)
Si10 Ge1 Si2 134.2(3)
Si10 Ge1 Si11 112.1(4)
Si2 Ge1 Si11 81.0(3)
Si10 Ge1 Si3 30.3(3)
Si2 Ge1 Si3 109.99(18)
Si11 Ge1 Si3 134.3(3)
Si10 Ge1 Si12 110.2(4)
Si2 Ge1 Si12 30.5(3)
Si11 Ge1 Si12 109.1(4)
Si3 Ge1 Si12 81.7(3)
Si10 Ge1 Si4 108.1(3)
Si2 Ge1 Si4 108.70(15)
Si11 Ge1 Si4 108.0(3)
Si3 Ge1 Si4 109.54(15)
Si12 Ge1 Si4 109.3(3)
Si10 Ge1 Si1 82.4(3)
Si2 Ge1 Si1 110.31(18)
Si11 Ge1 Si1 31.9(3)
Si3 Ge1 Si1 109.85(18)
Si12 Ge1 Si1 133.5(3)
Si4 Ge1 Si1 108.42(15)
O6 Si4 O5 115.5(17)
O6 Si4 O4 119.4(16)
O5 Si4 O4 116.8(17)
O6 Si4 O3 153.7(11)
O5 Si4 O3 42.0(12)
O4 Si4 O3 75.9(12)
O6 Si4 O1 39.5(11)
O5 Si4 O1 77.0(14)
O4 Si4 O1 154.8(12)
O3 Si4 O1 118.6(7)
O6 Si4 O2 78.2(13)
O5 Si4 O2 153.5(12)
O4 Si4 O2 42.1(12)
O3 Si4 O2 117.3(7)
O1 Si4 O2 117.1(7)
O6 Si4 N1 81.0(9)
O5 Si4 N1 79.5(10)
O4 Si4 N1 80.5(9)
O3 Si4 N1 81.0(5)
O1 Si4 N1 81.8(5)
O2 Si4 N1 80.6(5)
O6 Si4 Ge1 99.8(9)
O5 Si4 Ge1 100.5(9)
O4 Si4 Ge1 98.8(9)
O3 Si4 Ge1 98.5(4)
O1 Si4 Ge1 99.0(4)
O2 Si4 Ge1 99.2(4)
N1 Si4 Ge1 179.2(3)
C15 N1 C33 149.1(18)
C15 N1 C35 55(3)
C33 N1 C35 111(3)
C15 N1 C13 115.5(12)
C33 N1 C13 62.3(19)
C35 N1 C13 152.1(17)
C15 N1 C30 61.8(17)
C33 N1 C30 116(2)
C35 N1 C30 116(3)
C13 N1 C30 56.1(17)
C15 N1 C11 112.7(12)
C33 N1 C11 52.6(19)
C35 N1 C11 60(3)
C13 N1 C11 113.3(12)
C30 N1 C11 151.6(17)
C15 N1 Si4 105.7(9)
C33 N1 Si4 104.3(15)
C35 N1 Si4 102.8(15)
C13 N1 Si4 105.0(9)
C30 N1 Si4 105.1(15)
C11 N1 Si4 103.2(9)

loop_
_geom_bond_atom_site_label_1
_geom_bond_atom_site_label_2
_geom_bond_distance
Si1 C1 1.87(2)
Si1 C2 1.887(19)
Si1 C3 1.90(2)
Si1 Ge1 2.379(5)
Si2 C5 1.867(19)
Si2 C4 1.90(2)
Si2 C6 1.905(18)
Si2 Ge1 2.358(5)
Si3 C9 1.877(18)
Si3 C7 1.89(2)
Si3 C8 1.905(19)
Si3 Ge1 2.367(5)
O1 C10 1.42(2)
O1 Si4 1.674(13)
O2 C14 1.43(2)
O2 Si4 1.678(12)
O3 C12 1.42(2)
O3 Si4 1.663(14)
C10 C11 1.49(3)
C11 N1 1.54(2)
C12 C13 1.52(2)
C13 N1 1.48(2)
C14 C15 1.52(2)
C15 N1 1.44(2)
Si10 C28 1.97(5)
Si10 C26 1.98(5)
Si10 C27 1.99(5)
Si10 Ge1 2.334(11)
Si11 C22 1.95(5)
Si11 C20 1.96(5)
Si11 C21 2.01(4)
Si11 Ge1 2.360(12)
Si12 C25 1.96(5)
Si12 C24 1.97(5)
Si12 C23 2.03(4)
Si12 Ge1 2.369(11)
O4 C31 1.41(6)
O4 Si4 1.66(3)
O5 C32 1.44(5)
O5 Si4 1.66(3)
O6 C34 1.37(5)
O6 Si4 1.66(3)
C30 N1 1.50(4)
C30 C31 1.51(6)
C32 C33 1.55(6)
C33 N1 1.46(4)
C34 C35 1.49(6)
C35 N1 1.47(4)
Ge1 Si4 2.378(3)
Si4 N1 2.250(10)

loop_
_geom_torsion_atom_site_label_1
_geom_torsion_atom_site_label_2
_geom_torsion_atom_site_label_3
_geom_torsion_atom_site_label_4
_geom_torsion
Si4 O1 C10 C11 -36(2)
O1 C10 C11 N1 40.9(19)
Si4 O3 C12 C13 -36(2)
O3 C12 C13 N1 39(2)
Si4 O2 C14 C15 -37(2)
O2 C14 C15 N1 42.7(19)
Si4 O4 C31 C30 43(6)
N1 C30 C31 O4 -43(5)
Si4 O5 C32 C33 36(6)
O5 C32 C33 N1 -41(5)
Si4 O6 C34 C35 35(5)
O6 C34 C35 N1 -39(6)
C28 Si10 Ge1 Si2 73.4(17)
C26 Si10 Ge1 Si2 -164.8(15)
C27 Si10 Ge1 Si2 -47.8(17)
C28 Si10 Ge1 Si11 172.5(17)
C26 Si10 Ge1 Si11 -65.7(16)
C27 Si10 Ge1 Si11 51.3(17)
C28 Si10 Ge1 Si3 29.4(16)
C26 Si10 Ge1 Si3 151.2(17)
C27 Si10 Ge1 Si3 -91.8(17)
C28 Si10 Ge1 Si12 50.8(17)
C26 Si10 Ge1 Si12 172.6(15)
C27 Si10 Ge1 Si12 -70.4(17)
C28 Si10 Ge1 Si4 -68.6(17)
C26 Si10 Ge1 Si4 53.2(16)
C27 Si10 Ge1 Si4 170.2(16)
C28 Si10 Ge1 Si1 -175.6(17)
C26 Si10 Ge1 Si1 -53.8(15)
C27 Si10 Ge1 Si1 63.3(17)
C5 Si2 Ge1 Si10 49.5(11)
C4 Si2 Ge1 Si10 168.9(8)
C6 Si2 Ge1 Si10 -70.2(7)
C5 Si2 Ge1 Si11 -62.6(10)
C4 Si2 Ge1 Si11 56.8(8)
C6 Si2 Ge1 Si11 177.7(7)
C5 Si2 Ge1 Si3 71.4(10)
C4 Si2 Ge1 Si3 -169.2(7)
C6 Si2 Ge1 Si3 -48.3(6)
C5 Si2 Ge1 Si12 94.9(12)
C4 Si2 Ge1 Si12 -145.8(10)
C6 Si2 Ge1 Si12 -24.9(8)
C5 Si2 Ge1 Si4 -168.6(10)
C4 Si2 Ge1 Si4 -49.3(7)
C6 Si2 Ge1 Si4 71.6(6)
C5 Si2 Ge1 Si1 -49.9(10)
C4 Si2 Ge1 Si1 69.5(7)
C6 Si2 Ge1 Si1 -169.6(6)
C22 Si11 Ge1 Si10 -64(3)
C20 Si11 Ge1 Si10 51.7(14)
C21 Si11 Ge1 Si10 171.5(17)
C22 Si11 Ge1 Si2 70(3)
C20 Si11 Ge1 Si2 -174.1(14)
C21 Si11 Ge1 Si2 -54.3(16)
C22 Si11 Ge1 Si3 -39(3)
C20 Si11 Ge1 Si3 76.8(14)
C21 Si11 Ge1 Si3 -163.5(16)
C22 Si11 Ge1 Si12 58(3)
C20 Si11 Ge1 Si12 174.0(14)
C21 Si11 Ge1 Si12 -66.2(17)
C22 Si11 Ge1 Si4 177(3)
C20 Si11 Ge1 Si4 -67.2(14)
C21 Si11 Ge1 Si4 52.5(17)
C22 Si11 Ge1 Si1 -87(3)
C20 Si11 Ge1 Si1 28.9(13)
C21 Si11 Ge1 Si1 148.6(18)
C9 Si3 Ge1 Si10 91.7(10)
C7 Si3 Ge1 Si10 -27.1(9)
C8 Si3 Ge1 Si10 -149.5(9)
C9 Si3 Ge1 Si2 -56.3(8)
C7 Si3 Ge1 Si2 -175.1(7)
C8 Si3 Ge1 Si2 62.5(7)
C9 Si3 Ge1 Si11 40.7(9)
C7 Si3 Ge1 Si11 -78.1(8)
C8 Si3 Ge1 Si11 159.5(7)
C9 Si3 Ge1 Si12 -68.0(9)
C7 Si3 Ge1 Si12 173.1(7)
C8 Si3 Ge1 Si12 50.7(7)
C9 Si3 Ge1 Si4 -175.7(8)
C7 Si3 Ge1 Si4 65.5(7)
C8 Si3 Ge1 Si4 -56.9(7)
C9 Si3 Ge1 Si1 65.3(8)
C7 Si3 Ge1 Si1 -53.5(7)
C8 Si3 Ge1 Si1 -175.9(7)
C25 Si12 Ge1 Si10 63(2)
C24 Si12 Ge1 Si10 179.4(14)
C23 Si12 Ge1 Si10 -61.0(14)
C25 Si12 Ge1 Si2 -85(2)
C24 Si12 Ge1 Si2 32.3(13)
C23 Si12 Ge1 Si2 151.9(16)
C25 Si12 Ge1 Si11 -61(2)
C24 Si12 Ge1 Si11 56.0(15)
C23 Si12 Ge1 Si11 175.5(14)
C25 Si12 Ge1 Si3 73(2)
C24 Si12 Ge1 Si3 -169.9(14)
C23 Si12 Ge1 Si3 -50.3(14)
C25 Si12 Ge1 Si4 -179(2)
C24 Si12 Ge1 Si4 -62.0(14)
C23 Si12 Ge1 Si4 57.6(14)
C25 Si12 Ge1 Si1 -36(2)
C24 Si12 Ge1 Si1 80.5(14)
C23 Si12 Ge1 Si1 -159.9(13)
C1 Si1 Ge1 Si10 -64.6(9)
C2 Si1 Ge1 Si10 53.4(9)
C3 Si1 Ge1 Si10 175.2(8)
C1 Si1 Ge1 Si2 69.9(9)
C2 Si1 Ge1 Si2 -172.1(9)
C3 Si1 Ge1 Si2 -50.3(7)
C1 Si1 Ge1 Si11 94.1(10)
C2 Si1 Ge1 Si11 -147.9(10)
C3 Si1 Ge1 Si11 -26.1(9)
C1 Si1 Ge1 Si3 -51.5(9)
C2 Si1 Ge1 Si3 66.5(9)
C3 Si1 Ge1 Si3 -171.7(7)
C1 Si1 Ge1 Si12 46.1(10)
C2 Si1 Ge1 Si12 164.1(9)
C3 Si1 Ge1 Si12 -74.1(8)
C1 Si1 Ge1 Si4 -171.2(9)
C2 Si1 Ge1 Si4 -53.2(9)
C3 Si1 Ge1 Si4 68.6(7)
C34 O6 Si4 O5 60(4)
C34 O6 Si4 O4 -88(4)
C34 O6 Si4 O3 33(5)
C34 O6 Si4 O1 74(4)
C34 O6 Si4 O2 -96(4)
C34 O6 Si4 N1 -14(3)
C34 O6 Si4 Ge1 166(3)
C32 O5 Si4 O6 -90(4)
C32 O5 Si4 O4 59(5)
C32 O5 Si4 O3 73(4)
C32 O5 Si4 O1 -99(4)
C32 O5 Si4 O2 27(6)
C32 O5 Si4 N1 -15(4)
C32 O5 Si4 Ge1 164(4)
C31 O4 Si4 O6 56(4)
C31 O4 Si4 O5 -91(4)
C31 O4 Si4 O3 -101(4)
C31 O4 Si4 O1 28(5)
C31 O4 Si4 O2 68(4)
C31 O4 Si4 N1 -18(4)
C31 O4 Si4 Ge1 162(4)
C12 O3 Si4 O6 -32(3)
C12 O3 Si4 O5 -69(2)
C12 O3 Si4 O4 97.2(17)
C12 O3 Si4 O1 -60.6(16)
C12 O3 Si4 O2 89.3(16)
C12 O3 Si4 N1 14.8(14)
C12 O3 Si4 Ge1 -165.7(14)
C10 O1 Si4 O6 -73.1(19)
C10 O1 Si4 O5 93.6(17)
C10 O1 Si4 O4 -33(3)
C10 O1 Si4 O3 87.6(16)
C10 O1 Si4 O2 -62.4(16)
C10 O1 Si4 N1 12.6(14)
C10 O1 Si4 Ge1 -167.6(14)
C14 O2 Si4 O6 96.6(16)
C14 O2 Si4 O5 -28(3)
C14 O2 Si4 O4 -72.2(19)
C14 O2 Si4 O3 -60.7(16)
C14 O2 Si4 O1 89.7(15)
C14 O2 Si4 N1 13.9(14)
C14 O2 Si4 Ge1 -165.3(13)
Si10 Ge1 Si4 O6 56.8(12)
Si2 Ge1 Si4 O6 -95.4(12)
Si11 Ge1 Si4 O6 178.2(12)
Si3 Ge1 Si4 O6 24.8(12)
Si12 Ge1 Si4 O6 -63.1(12)
Si1 Ge1 Si4 O6 144.6(12)
Si10 Ge1 Si4 O5 175.2(13)
Si2 Ge1 Si4 O5 22.9(13)
Si11 Ge1 Si4 O5 -63.4(13)
Si3 Ge1 Si4 O5 143.1(13)
Si12 Ge1 Si4 O5 55.3(13)
Si1 Ge1 Si4 O5 -97.0(13)
Si10 Ge1 Si4 O4 -65.3(12)
Si2 Ge1 Si4 O4 142.5(12)
Si11 Ge1 Si4 O4 56.1(12)
Si3 Ge1 Si4 O4 -97.3(12)
Si12 Ge1 Si4 O4 174.8(12)
Si1 Ge1 Si4 O4 22.5(12)
Si10 Ge1 Si4 O3 -142.2(6)
Si2 Ge1 Si4 O3 65.5(6)
Si11 Ge1 Si4 O3 -20.8(6)
Si3 Ge1 Si4 O3 -174.3(5)
Si12 Ge1 Si4 O3 97.8(6)
Si1 Ge1 Si4 O3 -54.4(5)
Si10 Ge1 Si4 O1 96.8(6)
Si2 Ge1 Si4 O1 -55.4(5)
Si11 Ge1 Si4 O1 -141.7(6)
Si3 Ge1 Si4 O1 64.8(5)
Si12 Ge1 Si4 O1 -23.1(6)
Si1 Ge1 Si4 O1 -175.4(5)
Si10 Ge1 Si4 O2 -22.7(6)
Si2 Ge1 Si4 O2 -174.9(5)
Si11 Ge1 Si4 O2 98.8(6)
Si3 Ge1 Si4 O2 -54.7(5)
Si12 Ge1 Si4 O2 -142.6(6)
Si1 Ge1 Si4 O2 65.2(5)
Si10 Ge1 Si4 N1 -95(23)
Si2 Ge1 Si4 N1 112(23)
Si11 Ge1 Si4 N1 26(23)
Si3 Ge1 Si4 N1 -128(23)
Si12 Ge1 Si4 N1 145(23)
Si1 Ge1 Si4 N1 -8(23)
C14 C15 N1 C33 162(4)
C14 C15 N1 C35 -126(2)
C14 C15 N1 C13 84.1(17)
C14 C15 N1 C30 67(2)
C14 C15 N1 C11 -143.5(14)
C14 C15 N1 Si4 -31.6(15)
C32 C33 N1 C15 -162(3)
C32 C33 N1 C35 142(3)
C32 C33 N1 C13 -68(3)
C32 C33 N1 C30 -83(3)
C32 C33 N1 C11 128(4)
C32 C33 N1 Si4 32(3)
C34 C35 N1 C15 128(5)
C34 C35 N1 C33 -83(4)
C34 C35 N1 C13 -153(4)
C34 C35 N1 C30 142(4)
C34 C35 N1 C11 -70(4)
C34 C35 N1 Si4 28(5)
C12 C13 N1 C15 -143.6(14)
C12 C13 N1 C33 71(2)
C12 C13 N1 C35 153(6)
C12 C13 N1 C30 -126(2)
C12 C13 N1 C11 84.3(16)
C12 C13 N1 Si4 -27.6(15)
C31 C30 N1 C15 -71(3)
C31 C30 N1 C33 144(3)
C31 C30 N1 C35 -83(4)
C31 C30 N1 C13 128(4)
C31 C30 N1 C11 -156(3)
C31 C30 N1 Si4 29(3)
C10 C11 N1 C15 83.7(16)
C10 C11 N1 C33 -128(2)
C10 C11 N1 C35 68(2)
C10 C11 N1 C13 -142.8(14)
C10 C11 N1 C30 156(4)
C10 C11 N1 Si4 -29.8(15)
O6 Si4 N1 C15 -66.9(15)
O5 Si4 N1 C15 174.9(16)
O4 Si4 N1 C15 55.2(15)
O3 Si4 N1 C15 132.3(11)
O1 Si4 N1 C15 -106.9(11)
O2 Si4 N1 C15 12.5(11)
Ge1 Si4 N1 C15 85(23)
O6 Si4 N1 C33 106(2)
O5 Si4 N1 C33 -12(2)
O4 Si4 N1 C33 -132(2)
O3 Si4 N1 C33 -55.0(19)
O1 Si4 N1 C33 65.9(19)
O2 Si4 N1 C33 -174.8(19)
Ge1 Si4 N1 C33 -102(23)
O6 Si4 N1 C35 -10(3)
O5 Si4 N1 C35 -128(3)
O4 Si4 N1 C35 112(3)
O3 Si4 N1 C35 -171(3)
O1 Si4 N1 C35 -50(3)
O2 Si4 N1 C35 69(3)
Ge1 Si4 N1 C35 142(23)
O6 Si4 N1 C13 170.5(15)
O5 Si4 N1 C13 52.3(16)
O4 Si4 N1 C13 -67.4(15)
O3 Si4 N1 C13 9.6(11)
O1 Si4 N1 C13 130.5(11)
O2 Si4 N1 C13 -110.2(11)
Ge1 Si4 N1 C13 -37(24)
O6 Si4 N1 C30 -131(2)
O5 Si4 N1 C30 111(2)
O4 Si4 N1 C30 -9(2)
O3 Si4 N1 C30 67.9(17)
O1 Si4 N1 C30 -171.2(17)
O2 Si4 N1 C30 -51.9(17)
Ge1 Si4 N1 C30 21(24)
O6 Si4 N1 C11 51.6(15)
O5 Si4 N1 C11 -66.6(16)
O4 Si4 N1 C11 173.7(15)
O3 Si4 N1 C11 -109.2(10)
O1 Si4 N1 C11 11.6(10)
O2 Si4 N1 C11 131.0(10)
Ge1 Si4 N1 C11 -156(23)
